data_7013229
loop_
_publ_author_name
'Thomas Stampfl'
'Rene Gutmann'
'Georg Czermak'
'Christoph Langes'
'Alexander Dumfort'
'Holger Kopacka'
'Karl-Hans Ongania'
'Peter Br\"uggeller'

_publ_section_title
;
 Regioselective versus complete chalcogen transfer reactions of the
 bis(bidentate) phosphine
 cis,trans,cis-1,2,3,4-tetrakis(diphenylphosphino)cyclobutane: full
 characterization of new, hemilabile ligands and their complexes with
 palladium(II) and platinum(II)
;
_journal_issue 17
_journal_name_full 'Dalton Trans.'
_journal_page_first 3425
_journal_page_last 3435
_journal_paper_doi 10.1039/b305775e
_journal_year 2003
_chemical_formula_moiety 'C52 H44 P4 Se4 x 0.5 C7 H8'
_chemical_formula_sum 'C55.5 H48 P4 Se4'
_chemical_formula_weight 1154.71
_chemical_name_systematic dppcbSe4
_space_group_IT_number 88
_symmetry_cell_setting tetragonal
_symmetry_space_group_name_Hall '-I 4ad'
_symmetry_space_group_name_H-M 'I 41/a :2'
_atom_sites_solution_hydrogens geom
_atom_sites_solution_primary direct
_atom_sites_solution_secondary difmap
_audit_creation_method SHELXL-97
_cell_angle_alpha 90.00
_cell_angle_beta 90.00
_cell_angle_gamma 90.00
_cell_formula_units_Z 16
_cell_length_a 38.730(3)
_cell_length_b 38.730(3)
_cell_length_c 13.281(2)
_cell_measurement_reflns_used 50
_cell_measurement_temperature 183(2)
_cell_measurement_theta_max 25.0
_cell_measurement_theta_min 1.0
_cell_volume 19922(4)
_computing_cell_refinement 'Software of the Siemens P4'
_computing_data_collection 'Siemens P4'
_computing_data_reduction 'Software of the Siemens P4'
_computing_molecular_graphics 'SHELXTL PLUS'
_computing_publication_material 'SHELXTL PLUS'
_computing_structure_refinement 'SHELXL-97 (Sheldrick, 1997)'
_computing_structure_solution 'SHELXS-97 (Sheldrick, 1990)'
_diffrn_ambient_temperature 183(2)
_diffrn_measurement_device_type 'Siemens P4'
_diffrn_measurement_method omega-scans
_diffrn_radiation_monochromator graphite
_diffrn_radiation_source 'fine-focus sealed tube'
_diffrn_radiation_type MoK\a
_diffrn_radiation_wavelength 0.71073
_diffrn_reflns_av_R_equivalents 0.031
_diffrn_reflns_av_sigmaI/netI 0.2358
_diffrn_reflns_limit_h_max 46
_diffrn_reflns_limit_h_min -1
_diffrn_reflns_limit_k_max 46
_diffrn_reflns_limit_k_min -1
_diffrn_reflns_limit_l_max 15
_diffrn_reflns_limit_l_min -1
_diffrn_reflns_number 10844
_diffrn_reflns_theta_full 25.00
_diffrn_reflns_theta_max 25.0
_diffrn_reflns_theta_min 2.10
_diffrn_standards_decay_% 0
_exptl_absorpt_coefficient_mu 3.109
_exptl_absorpt_correction_T_max 0.933
_exptl_absorpt_correction_T_min 0.779
_exptl_absorpt_correction_type psi-scan
_exptl_crystal_colour colourless
_exptl_crystal_density_diffrn 1.540
_exptl_crystal_density_method 'not measured'
_exptl_crystal_description 'rectangular solid'
_exptl_crystal_F_000 9232
_exptl_crystal_size_max 0.40
_exptl_crystal_size_mid 0.35
_exptl_crystal_size_min 0.30
_refine_diff_density_max 0.280
_refine_diff_density_min -0.280
_refine_diff_density_rms 0.070
_refine_ls_extinction_method none
_refine_ls_goodness_of_fit_ref 1.058
_refine_ls_hydrogen_treatment mixed
_refine_ls_matrix_type full
_refine_ls_number_parameters 591
_refine_ls_number_reflns 6281
_refine_ls_number_restraints 0
_refine_ls_restrained_S_all 0.897
_refine_ls_R_factor_all 0.0591
_refine_ls_R_factor_gt 0.0474
_refine_ls_shift/su_max 0.029
_refine_ls_shift/su_mean 0.001
_refine_ls_structure_factor_coef Fsqd
_refine_ls_weighting_details 'calc w=1/[\s^2^(Fo^2^)+(0.0200P)^2^+0.0000P] where P=(Fo^2^+2Fc^2^)/3'
_refine_ls_weighting_scheme calc
_refine_ls_wR_factor_gt 0.0600
_refine_ls_wR_factor_ref 0.0848
_reflns_number_gt 2168
_reflns_number_total 6281
_reflns_threshold_expression >3sigma(I)
_cod_data_source_file b305775e.txt
_cod_data_source_block IV
_cod_depositor_comments
;
The following automatic conversions were performed:

'_exptl_absorpt_correction_type' tag value 'Psi-scans' was replaced
with 'psi-scan' value.

Automatic conversion script
Id: cif_fix_values 1646 2011-03-28 12:23:43Z adriana 
;
_cod_original_cell_volume 19921(4)
_cod_original_sg_symbol_H-M I4(1)/a
_cod_database_code 7013229
_diffrn_measured_fraction 0.990

loop_
_symmetry_equiv_pos_as_xyz
'x, y, z'
'-x+1/2, -y, z+1/2'
'-y+3/4, x+1/4, z+1/4'
'y+3/4, -x+3/4, z+3/4'
'x+1/2, y+1/2, z+1/2'
'-x+1, -y+1/2, z+1'
'-y+5/4, x+3/4, z+3/4'
'y+5/4, -x+5/4, z+5/4'
'-x, -y, -z'
'x-1/2, y, -z-1/2'
'y-3/4, -x-1/4, -z-1/4'
'-y-3/4, x-3/4, -z-3/4'
'-x+1/2, -y+1/2, -z+1/2'
'x, y+1/2, -z'
'y-1/4, -x+1/4, -z+1/4'
'-y-1/4, x-1/4, -z-1/4'

loop_
_atom_site_label
_atom_site_type_symbol
_atom_site_fract_x
_atom_site_fract_y
_atom_site_fract_z
_atom_site_U_iso_or_equiv
_atom_site_adp_type
_atom_site_occupancy
_atom_site_symmetry_multiplicity
_atom_site_calc_flag
_atom_site_refinement_flags
_atom_site_disorder_assembly
_atom_site_disorder_group
Se1 Se -0.57777(3) -0.51925(3) 0.24852(9) 0.0407(3) Uani 1 1 d . . .
Se2 Se -0.64708(3) -0.59004(3) 0.39653(9) 0.0476(4) Uani 1 1 d . . .
Se3 Se -0.67918(3) -0.62575(3) -0.03809(8) 0.0371(3) Uani 1 1 d . . .
Se4 Se -0.57602(3) -0.65934(3) -0.03074(10) 0.0464(4) Uani 1 1 d . . .
P1 P -0.55383(7) -0.56848(7) 0.2490(2) 0.0314(8) Uani 1 1 d . . .
P2 P -0.63198(7) -0.62924(7) 0.2970(2) 0.0326(8) Uani 1 1 d . . .
P3 P -0.66752(6) -0.58191(7) 0.0480(2) 0.0247(7) Uani 1 1 d . . .
P4 P -0.57604(7) -0.60469(6) -0.0469(2) 0.0269(7) Uani 1 1 d . . .
C1 C -0.5756(2) -0.6008(2) 0.1653(7) 0.028(3) Uani 1 1 d . . .
H1A H -0.5597 -0.6196 0.1476 0.034 Uiso 1 1 calc R . .
C2 C -0.6134(2) -0.6146(2) 0.1763(6) 0.020(3) Uani 1 1 d . . .
H2A H -0.6151 -0.6343 0.1306 0.024 Uiso 1 1 calc R . .
C3 C -0.6258(2) -0.5835(2) 0.1160(7) 0.027(3) Uani 1 1 d . . .
H3A H -0.6266 -0.5644 0.1642 0.033 Uiso 1 1 calc R . .
C4 C -0.5890(2) -0.5813(2) 0.0663(7) 0.030(3) Uani 1 1 d . . .
H4A H -0.5807 -0.5574 0.0646 0.037 Uiso 1 1 calc R . .
C11 C -0.5099(2) -0.5666(3) 0.2002(8) 0.035(3) Uani 1 1 d . . .
C12 C -0.4912(3) -0.5368(3) 0.2136(9) 0.058(4) Uani 1 1 d . . .
H12A H -0.5020 -0.5178 0.2423 0.069 Uiso 1 1 calc R . .
C13 C -0.4568(3) -0.5342(3) 0.1859(10) 0.067(4) Uani 1 1 d . . .
H13A H -0.4447 -0.5139 0.1976 0.080 Uiso 1 1 calc R . .
C14 C -0.4408(3) -0.5622(4) 0.1405(11) 0.079(5) Uani 1 1 d . . .
H14A H -0.4178 -0.5606 0.1204 0.095 Uiso 1 1 calc R . .
C15 C -0.4585(3) -0.5921(4) 0.1256(9) 0.068(5) Uani 1 1 d . . .
H15A H -0.4474 -0.6108 0.0961 0.081 Uiso 1 1 calc R . .
C16 C -0.4925(3) -0.5949(3) 0.1532(7) 0.042(3) Uani 1 1 d . . .
H16A H -0.5044 -0.6154 0.1414 0.051 Uiso 1 1 calc R . .
C21 C -0.5466(2) -0.5864(3) 0.3754(7) 0.028(3) Uani 1 1 d . . .
C22 C -0.5242(3) -0.6148(3) 0.3877(9) 0.042(3) Uani 1 1 d . . .
H22A H -0.5148 -0.6262 0.3324 0.050 Uiso 1 1 calc R . .
C23 C -0.5168(3) -0.6251(3) 0.4844(9) 0.053(4) Uani 1 1 d . . .
H23A H -0.5023 -0.6441 0.4940 0.063 Uiso 1 1 calc R . .
C24 C -0.5299(3) -0.6084(3) 0.5672(9) 0.048(3) Uani 1 1 d . . .
H24A H -0.5243 -0.6160 0.6316 0.057 Uiso 1 1 calc R . .
C25 C -0.5511(3) -0.5808(3) 0.5544(9) 0.048(4) Uani 1 1 d . . .
H25A H -0.5601 -0.5696 0.6106 0.058 Uiso 1 1 calc R . .
C26 C -0.5597(2) -0.5689(3) 0.4572(9) 0.037(3) Uani 1 1 d . . .
H26A H -0.5738 -0.5496 0.4486 0.044 Uiso 1 1 calc R . .
C31 C -0.5997(3) -0.6594(3) 0.3433(9) 0.034(3) Uani 1 1 d . . .
C32 C -0.5781(3) -0.6784(3) 0.2832(9) 0.046(4) Uani 1 1 d . . .
H32A H -0.5784 -0.6747 0.2140 0.056 Uiso 1 1 calc R . .
C33 C -0.5562(3) -0.7027(3) 0.3218(11) 0.061(4) Uani 1 1 d . . .
H33A H -0.5423 -0.7157 0.2792 0.073 Uiso 1 1 calc R . .
C34 C -0.5549(4) -0.7077(3) 0.4259(12) 0.073(5) Uani 1 1 d . . .
H34A H -0.5394 -0.7233 0.4540 0.088 Uiso 1 1 calc R . .
C35 C -0.5762(3) -0.6895(4) 0.4844(11) 0.077(5) Uani 1 1 d . . .
H35A H -0.5762 -0.6936 0.5534 0.092 Uiso 1 1 calc R . .
C36 C -0.5986(3) -0.6646(3) 0.4454(10) 0.060(4) Uani 1 1 d . . .
H36A H -0.6126 -0.6518 0.4881 0.072 Uiso 1 1 calc R . .
C41 C -0.6668(2) -0.6583(2) 0.2646(8) 0.023(3) Uani 1 1 d . . .
C42 C -0.6651(3) -0.6809(3) 0.1857(8) 0.037(3) Uani 1 1 d . . .
H42A H -0.6457 -0.6806 0.1441 0.045 Uiso 1 1 calc R . .
C43 C -0.6915(3) -0.7043(3) 0.1660(8) 0.046(3) Uani 1 1 d . . .
H43A H -0.6892 -0.7199 0.1130 0.055 Uiso 1 1 calc R . .
C44 C -0.7211(3) -0.7048(3) 0.2241(10) 0.052(4) Uani 1 1 d . . .
H44A H -0.7391 -0.7201 0.2108 0.062 Uiso 1 1 calc R . .
C45 C -0.7228(3) -0.6815(3) 0.3031(9) 0.063(4) Uani 1 1 d . . .
H45A H -0.7423 -0.6816 0.3439 0.076 Uiso 1 1 calc R . .
C46 C -0.6969(3) -0.6582(3) 0.3238(8) 0.048(4) Uani 1 1 d . . .
H46A H -0.6993 -0.6426 0.3765 0.058 Uiso 1 1 calc R . .
C51 C -0.6990(2) -0.5733(2) 0.1490(7) 0.020(3) Uani 1 1 d . . .
C52 C -0.7259(2) -0.5964(3) 0.1630(7) 0.036(3) Uani 1 1 d . . .
H52A H -0.7280 -0.6158 0.1221 0.043 Uiso 1 1 calc R . .
C53 C -0.7498(3) -0.5900(3) 0.2399(9) 0.057(4) Uani 1 1 d . . .
H53A H -0.7672 -0.6059 0.2528 0.068 Uiso 1 1 calc R . .
C54 C -0.7476(3) -0.5611(3) 0.2952(8) 0.045(3) Uani 1 1 d . . .
H54A H -0.7641 -0.5570 0.3444 0.054 Uiso 1 1 calc R . .
C55 C -0.7217(3) -0.5374(3) 0.2813(8) 0.041(3) Uani 1 1 d . . .
H55A H -0.7203 -0.5178 0.3216 0.049 Uiso 1 1 calc R . .
C56 C -0.6975(3) -0.5433(3) 0.2057(9) 0.042(3) Uani 1 1 d . . .
H56A H -0.6804 -0.5271 0.1931 0.050 Uiso 1 1 calc R . .
C61 C -0.6663(2) -0.5416(2) -0.0215(8) 0.024(3) Uani 1 1 d . . .
C62 C -0.6879(3) -0.5381(3) -0.1053(8) 0.045(3) Uani 1 1 d . . .
H62A H -0.7013 -0.5566 -0.1264 0.054 Uiso 1 1 calc R . .
C63 C -0.6894(3) -0.5070(3) -0.1568(8) 0.051(4) Uani 1 1 d . . .
H63A H -0.7043 -0.5047 -0.2113 0.061 Uiso 1 1 calc R . .
C64 C -0.6687(3) -0.4790(3) -0.1282(8) 0.043(3) Uani 1 1 d . . .
H64A H -0.6691 -0.4584 -0.1641 0.051 Uiso 1 1 calc R . .
C65 C -0.6481(3) -0.4830(2) -0.0463(8) 0.033(3) Uani 1 1 d . . .
H65A H -0.6342 -0.4646 -0.0263 0.039 Uiso 1 1 calc R . .
C66 C -0.6469(3) -0.5132(2) 0.0083(7) 0.033(3) Uani 1 1 d . . .
H66A H -0.6331 -0.5146 0.0654 0.040 Uiso 1 1 calc R . .
C71 C -0.6001(2) -0.5908(2) -0.1559(8) 0.026(3) Uani 1 1 d . . .
C72 C -0.6154(3) -0.6138(3) -0.2244(8) 0.039(3) Uani 1 1 d . . .
H72A H -0.6150 -0.6373 -0.2107 0.046 Uiso 1 1 calc R . .
C73 C -0.6304(3) -0.6027(3) -0.3081(8) 0.050(4) Uani 1 1 d . . .
H73A H -0.6394 -0.6187 -0.3531 0.060 Uiso 1 1 calc R . .
C74 C -0.6328(3) -0.5679(3) -0.3298(8) 0.051(4) Uani 1 1 d . . .
H74A H -0.6442 -0.5607 -0.3879 0.061 Uiso 1 1 calc R . .
C75 C -0.6185(2) -0.5436(3) -0.2656(9) 0.040(3) Uani 1 1 d . . .
H75A H -0.6199 -0.5201 -0.2799 0.048 Uiso 1 1 calc R . .
C76 C -0.6020(2) -0.5554(2) -0.1795(8) 0.029(3) Uani 1 1 d . . .
H76A H -0.5919 -0.5394 -0.1361 0.035 Uiso 1 1 calc R . .
C81 C -0.5330(2) -0.5886(3) -0.0708(7) 0.031(3) Uani 1 1 d . . .
C82 C -0.5231(2) -0.5540(2) -0.0603(7) 0.029(3) Uani 1 1 d . . .
H82A H -0.5390 -0.5383 -0.0345 0.035 Uiso 1 1 calc R . .
C83 C -0.4907(3) -0.5422(3) -0.0867(8) 0.049(3) Uani 1 1 d . . .
H83A H -0.4845 -0.5194 -0.0756 0.059 Uiso 1 1 calc R . .
C84 C -0.4678(3) -0.5650(3) -0.1299(8) 0.048(4) Uani 1 1 d . . .
H84A H -0.4461 -0.5572 -0.1498 0.057 Uiso 1 1 calc R . .
C85 C -0.4765(3) -0.5985(3) -0.1437(9) 0.063(4) Uani 1 1 d . . .
H85A H -0.4610 -0.6137 -0.1738 0.076 Uiso 1 1 calc R . .
C86 C -0.5086(3) -0.6100(3) -0.1129(8) 0.057(4) Uani 1 1 d . . .
H86A H -0.5139 -0.6333 -0.1209 0.068 Uiso 1 1 calc R . .
C91 C -0.5000 -0.7500 0.726(4) 0.23(5) Uani 1 2 d S . .
C92 C -0.4885(18) -0.7290(13) 0.688(3) 0.20(2) Uani 0.75 1 d P . .
C93 C -0.4954(7) -0.6949(5) 0.693(2) 0.112(10) Uani 0.75 1 d P . .
C94 C -0.5230(7) -0.6936(7) 0.722(2) 0.110(11) Uani 0.75 1 d P . .
C95 C -0.5447(10) -0.7130(7) 0.747(2) 0.143(14) Uani 0.75 1 d P . .
C96 C -0.5392(9) -0.7469(11) 0.749(3) 0.191(16) Uani 0.75 1 d P . .

loop_
_atom_site_aniso_label
_atom_site_aniso_U_11
_atom_site_aniso_U_22
_atom_site_aniso_U_33
_atom_site_aniso_U_23
_atom_site_aniso_U_13
_atom_site_aniso_U_12
Se1 0.0443(8) 0.0286(7) 0.0490(8) -0.0046(6) -0.0113(7) 0.0001(6)
Se2 0.0460(8) 0.0593(9) 0.0376(8) -0.0080(7) 0.0037(7) -0.0049(7)
Se3 0.0385(7) 0.0344(7) 0.0384(8) -0.0095(6) -0.0005(6) -0.0049(6)
Se4 0.0590(8) 0.0246(7) 0.0557(9) -0.0041(7) 0.0134(8) 0.0043(6)
P1 0.0260(17) 0.0296(18) 0.039(2) 0.0016(16) -0.0050(16) -0.0011(14)
P2 0.0263(18) 0.0405(19) 0.0308(19) 0.0023(17) 0.0009(16) -0.0038(16)
P3 0.0222(16) 0.0284(17) 0.0234(18) -0.0041(15) -0.0006(15) -0.0009(13)
P4 0.0321(18) 0.0211(16) 0.0275(18) -0.0029(15) 0.0083(16) 0.0039(14)
C1 0.014(6) 0.029(6) 0.041(8) 0.000(6) -0.001(6) 0.003(5)
C2 0.015(6) 0.021(6) 0.023(7) -0.002(5) -0.007(5) 0.001(5)
C3 0.018(6) 0.015(6) 0.050(8) -0.008(6) -0.012(6) 0.003(5)
C4 0.020(6) 0.035(7) 0.036(8) -0.015(6) 0.006(6) -0.003(5)
C11 0.008(6) 0.061(8) 0.034(8) 0.017(7) -0.009(6) -0.003(6)
C12 0.040(8) 0.053(9) 0.081(11) 0.017(8) -0.014(8) -0.020(7)
C13 0.053(10) 0.076(11) 0.071(12) 0.028(9) -0.027(9) -0.021(9)
C14 0.017(8) 0.115(14) 0.104(14) 0.066(12) 0.004(9) -0.013(9)
C15 0.010(7) 0.107(12) 0.085(11) 0.061(10) 0.016(8) 0.014(8)
C16 0.042(8) 0.053(8) 0.031(8) 0.008(7) -0.005(7) 0.005(7)
C21 0.017(6) 0.041(8) 0.027(8) 0.004(6) 0.004(6) -0.014(6)
C22 0.035(7) 0.041(8) 0.049(9) 0.009(7) 0.002(7) 0.017(6)
C23 0.072(9) 0.038(8) 0.048(9) -0.015(8) -0.014(8) 0.012(7)
C24 0.036(8) 0.066(10) 0.041(9) -0.006(8) -0.010(7) -0.010(7)
C25 0.034(8) 0.074(10) 0.036(9) -0.011(8) 0.000(7) 0.024(7)
C26 0.025(7) 0.045(8) 0.040(8) -0.010(7) -0.001(7) 0.006(6)
C31 0.019(7) 0.036(7) 0.046(9) 0.019(7) -0.004(7) 0.008(6)
C32 0.023(7) 0.037(7) 0.079(10) -0.006(8) -0.029(8) -0.010(6)
C33 0.037(8) 0.039(8) 0.105(13) -0.003(9) -0.020(9) 0.008(7)
C34 0.066(11) 0.053(10) 0.100(15) 0.018(10) -0.066(11) 0.003(8)
C35 0.065(11) 0.075(12) 0.090(14) 0.054(11) -0.017(10) -0.027(9)
C36 0.041(8) 0.059(9) 0.079(11) 0.052(9) -0.012(8) 0.010(7)
C41 0.020(6) 0.024(6) 0.024(7) -0.001(6) 0.001(6) 0.015(5)
C42 0.024(7) 0.040(7) 0.047(9) -0.005(7) 0.009(6) 0.010(6)
C43 0.038(8) 0.050(8) 0.050(9) 0.003(7) -0.018(7) -0.004(7)
C44 0.035(8) 0.060(9) 0.060(10) 0.007(8) -0.005(8) -0.018(7)
C45 0.043(9) 0.090(11) 0.056(10) 0.001(9) -0.001(8) -0.014(8)
C46 0.037(7) 0.053(8) 0.055(9) 0.001(7) -0.007(7) -0.019(7)
C51 0.016(6) 0.022(6) 0.023(7) 0.012(6) 0.008(5) -0.008(5)
C52 0.032(7) 0.041(7) 0.034(8) -0.013(6) 0.009(6) -0.003(6)
C53 0.039(8) 0.062(9) 0.070(11) 0.002(8) 0.018(8) -0.013(7)
C54 0.056(9) 0.063(9) 0.016(7) -0.012(7) 0.014(7) 0.008(8)
C55 0.051(8) 0.051(8) 0.021(8) -0.013(7) 0.002(7) 0.000(7)
C56 0.046(8) 0.024(7) 0.055(9) 0.009(7) -0.003(7) 0.010(6)
C61 0.025(6) 0.020(6) 0.028(8) 0.003(6) -0.005(6) 0.001(5)
C62 0.058(9) 0.025(7) 0.052(9) -0.003(7) -0.011(7) 0.017(7)
C63 0.060(9) 0.048(8) 0.045(9) -0.001(8) -0.018(7) 0.026(8)
C64 0.065(9) 0.027(7) 0.037(9) 0.021(7) 0.016(7) 0.009(7)
C65 0.042(7) 0.021(7) 0.035(8) -0.001(6) 0.013(7) -0.007(6)
C66 0.047(7) 0.037(7) 0.015(7) 0.019(6) 0.003(6) 0.000(6)
C71 0.009(6) 0.022(6) 0.046(8) 0.017(6) 0.002(6) -0.004(5)
C72 0.057(8) 0.029(7) 0.030(8) -0.019(7) 0.003(7) -0.019(7)
C73 0.060(9) 0.069(10) 0.021(8) -0.001(8) -0.005(7) -0.022(8)
C74 0.046(8) 0.085(11) 0.021(8) 0.001(8) -0.003(6) 0.003(8)
C75 0.030(7) 0.037(7) 0.052(9) 0.002(7) 0.010(7) 0.014(6)
C76 0.033(7) 0.034(7) 0.020(7) 0.004(6) 0.006(6) 0.003(6)
C81 0.029(7) 0.034(7) 0.030(7) -0.001(6) 0.012(6) 0.009(6)
C82 0.030(7) 0.017(6) 0.041(8) 0.002(6) 0.007(6) 0.018(6)
C83 0.033(7) 0.047(8) 0.068(9) -0.002(7) 0.013(7) -0.017(7)
C84 0.017(7) 0.061(9) 0.065(10) -0.006(8) 0.017(7) 0.005(7)
C85 0.042(9) 0.066(10) 0.082(11) -0.005(9) 0.038(8) 0.014(8)
C86 0.058(9) 0.046(8) 0.067(10) -0.016(7) 0.021(8) -0.020(8)
C91 0.42(11) 0.19(7) 0.07(4) 0.000 0.000 0.23(8)
C92 0.41(8) 0.16(5) 0.03(2) -0.01(2) -0.07(3) 0.06(4)
C93 0.063(15) 0.059(15) 0.22(3) 0.003(18) 0.002(19) -0.017(15)
C94 0.11(2) 0.12(2) 0.10(2) 0.000(18) -0.03(2) -0.10(2)
C95 0.26(4) 0.057(18) 0.12(2) -0.016(19) -0.07(3) 0.00(2)
C96 0.18(3) 0.16(3) 0.23(4) 0.03(3) 0.14(3) -0.05(3)

loop_
_atom_type_symbol
_atom_type_description
_atom_type_scat_dispersion_real
_atom_type_scat_dispersion_imag
_atom_type_scat_source
C C 0.0033 0.0016 'International Tables Vol C Tables 4.2.6.8 and 6.1.1.4'
H H 0.0000 0.0000 'International Tables Vol C Tables 4.2.6.8 and 6.1.1.4'
P P 0.1023 0.0942 'International Tables Vol C Tables 4.2.6.8 and 6.1.1.4'
Se Se -0.0929 2.2259 'International Tables Vol C Tables 4.2.6.8 and 6.1.1.4'

loop_
_geom_angle_atom_site_label_1
_geom_angle_atom_site_label_2
_geom_angle_atom_site_label_3
_geom_angle
_geom_angle_site_symmetry_1
_geom_angle_site_symmetry_3
_geom_angle_publ_flag
C11 P1 C21 101.5(4) . . ?
C11 P1 C1 103.7(5) . . ?
C21 P1 C1 110.9(4) . . ?
C11 P1 Se1 111.8(4) . . ?
C21 P1 Se1 114.1(4) . . ?
C1 P1 Se1 113.8(3) . . ?
C41 P2 C31 101.2(4) . . ?
C41 P2 C2 106.0(4) . . ?
C31 P2 C2 102.9(5) . . ?
C41 P2 Se2 113.1(3) . . ?
C31 P2 Se2 116.3(4) . . ?
C2 P2 Se2 115.7(3) . . ?
C61 P3 C51 103.5(4) . . ?
C61 P3 C3 104.7(4) . . ?
C51 P3 C3 103.3(4) . . ?
C61 P3 Se3 115.1(3) . . ?
C51 P3 Se3 113.6(3) . . ?
C3 P3 Se3 115.2(3) . . ?
C71 P4 C81 103.4(4) . . ?
C71 P4 C4 111.8(4) . . ?
C81 P4 C4 103.1(4) . . ?
C71 P4 Se4 112.2(3) . . ?
C81 P4 Se4 111.1(3) . . ?
C4 P4 Se4 114.2(3) . . ?
C2 C1 C4 86.1(6) . . ?
C2 C1 P1 126.3(7) . . ?
C4 C1 P1 108.5(6) . . ?
C3 C2 C1 88.7(6) . . ?
C3 C2 P2 125.2(6) . . ?
C1 C2 P2 123.4(6) . . ?
C2 C3 C4 88.8(6) . . ?
C2 C3 P3 123.9(6) . . ?
C4 C3 P3 125.7(7) . . ?
C3 C4 C1 85.6(6) . . ?
C3 C4 P4 124.6(7) . . ?
C1 C4 P4 110.6(6) . . ?
C12 C11 C16 117.0(10) . . ?
C12 C11 P1 118.6(10) . . ?
C16 C11 P1 124.2(8) . . ?
C11 C12 C13 122.3(12) . . ?
C12 C13 C14 119.2(13) . . ?
C15 C14 C13 120.2(12) . . ?
C14 C15 C16 121.0(13) . . ?
C15 C16 C11 120.4(11) . . ?
C26 C21 C22 121.2(10) . . ?
C26 C21 P1 118.6(9) . . ?
C22 C21 P1 119.6(8) . . ?
C23 C22 C21 117.7(11) . . ?
C24 C23 C22 122.2(11) . . ?
C25 C24 C23 119.6(11) . . ?
C24 C25 C26 121.0(11) . . ?
C21 C26 C25 118.3(10) . . ?
C32 C31 C36 118.6(11) . . ?
C32 C31 P2 124.5(9) . . ?
C36 C31 P2 116.8(9) . . ?
C33 C32 C31 122.0(12) . . ?
C32 C33 C34 119.2(13) . . ?
C35 C34 C33 118.8(14) . . ?
C34 C35 C36 122.1(14) . . ?
C31 C36 C35 119.2(12) . . ?
C42 C41 C46 118.0(10) . . ?
C42 C41 P2 123.0(8) . . ?
C46 C41 P2 119.0(8) . . ?
C41 C42 C43 121.7(10) . . ?
C44 C43 C42 120.9(11) . . ?
C43 C44 C45 117.0(11) . . ?
C46 C45 C44 122.8(12) . . ?
C45 C46 C41 119.5(11) . . ?
C52 C51 C56 120.0(9) . . ?
C52 C51 P3 118.6(8) . . ?
C56 C51 P3 121.3(8) . . ?
C51 C52 C53 118.7(10) . . ?
C54 C53 C52 120.3(11) . . ?
C53 C54 C55 122.1(11) . . ?
C54 C55 C56 118.5(10) . . ?
C51 C56 C55 120.2(10) . . ?
C66 C61 C62 118.0(9) . . ?
C66 C61 P3 123.4(8) . . ?
C62 C61 P3 118.3(8) . . ?
C63 C62 C61 120.2(10) . . ?
C62 C63 C64 121.0(11) . . ?
C65 C64 C63 117.7(10) . . ?
C64 C65 C66 122.5(10) . . ?
C65 C66 C61 120.4(10) . . ?
C72 C71 C76 116.9(9) . . ?
C72 C71 P4 123.3(8) . . ?
C76 C71 P4 119.7(8) . . ?
C73 C72 C71 121.6(10) . . ?
C72 C73 C74 121.4(12) . . ?
C73 C74 C75 120.4(11) . . ?
C74 C75 C76 118.0(10) . . ?
C75 C76 C71 121.8(10) . . ?
C86 C81 C82 115.4(10) . . ?
C86 C81 P4 119.8(8) . . ?
C82 C81 P4 124.4(8) . . ?
C83 C82 C81 122.6(9) . . ?
C84 C83 C82 118.8(10) . . ?
C85 C84 C83 120.7(11) . . ?
C84 C85 C86 119.4(11) . . ?
C81 C86 C85 122.9(11) . . ?
C92 C91 C92 122(9) 6_334 . ?
C92 C91 C96 75(3) 6_334 . ?
C92 C91 C96 117(4) . . ?
C92 C91 C96 117(4) 6_334 6_334 ?
C92 C91 C96 75(3) . 6_334 ?
C96 C91 C96 157(5) . 6_334 ?
C91 C92 C93 130(6) . . ?
C91 C92 C96 66(2) . 6_334 ?
C93 C92 C96 132(4) . 6_334 ?
C91 C92 C92 29(5) . 6_334 ?
C93 C92 C92 140(7) . 6_334 ?
C96 C92 C92 79(3) 6_334 6_334 ?
C91 C92 C94 98(5) . . ?
C93 C92 C94 34.1(19) . . ?
C96 C92 C94 137(3) 6_334 . ?
C92 C92 C94 107(5) 6_334 . ?
C94 C93 C92 104(4) . . ?
C93 C94 C95 137(4) . . ?
C93 C94 C92 42(2) . . ?
C95 C94 C92 96(3) . . ?
C94 C95 C96 122(4) . . ?
C95 C96 C91 103(2) . . ?
C95 C96 C92 131(3) . 6_334 ?
C91 C96 C92 39(2) . 6_334 ?

loop_
_geom_bond_atom_site_label_1
_geom_bond_atom_site_label_2
_geom_bond_distance
_geom_bond_site_symmetry_2
_geom_bond_publ_flag
Se1 P1 2.120(3) . ?
Se2 P2 2.096(3) . ?
Se3 P3 2.096(3) . ?
Se4 P4 2.128(3) . ?
P1 C11 1.823(9) . ?
P1 C21 1.838(10) . ?
P1 C1 1.875(9) . ?
P2 C41 1.807(9) . ?
P2 C31 1.819(10) . ?
P2 C2 1.847(9) . ?
P3 C61 1.813(9) . ?
P3 C51 1.843(9) . ?
P3 C3 1.854(8) . ?
P4 C71 1.804(9) . ?
P4 C81 1.809(10) . ?
P4 C4 1.826(9) . ?
C1 C2 1.564(11) . ?
C1 C4 1.603(11) . ?
C2 C3 1.522(10) . ?
C3 C4 1.570(11) . ?
C11 C12 1.371(12) . ?
C11 C16 1.431(12) . ?
C12 C13 1.385(13) . ?
C13 C14 1.391(15) . ?
C14 C15 1.357(15) . ?
C15 C16 1.373(12) . ?
C21 C26 1.377(12) . ?
C21 C22 1.411(12) . ?
C22 C23 1.376(13) . ?
C23 C24 1.373(12) . ?
C24 C25 1.361(12) . ?
C25 C26 1.411(12) . ?
C31 C32 1.369(12) . ?
C31 C36 1.371(13) . ?
C32 C33 1.368(13) . ?
C33 C34 1.397(15) . ?
C34 C35 1.334(16) . ?
C35 C36 1.396(14) . ?
C41 C42 1.368(11) . ?
C41 C46 1.406(12) . ?
C42 C43 1.393(12) . ?
C43 C44 1.383(13) . ?
C44 C45 1.384(13) . ?
C45 C46 1.379(12) . ?
C51 C52 1.384(11) . ?
C51 C56 1.387(12) . ?
C52 C53 1.401(12) . ?
C53 C54 1.342(12) . ?
C54 C55 1.370(12) . ?
C55 C56 1.392(12) . ?
C61 C66 1.391(11) . ?
C61 C62 1.399(12) . ?
C62 C63 1.386(12) . ?
C63 C64 1.400(12) . ?
C64 C65 1.358(12) . ?
C65 C66 1.376(11) . ?
C71 C72 1.404(11) . ?
C71 C76 1.409(11) . ?
C72 C73 1.325(12) . ?
C73 C74 1.383(13) . ?
C74 C75 1.386(13) . ?
C75 C76 1.388(12) . ?
C81 C86 1.378(12) . ?
C81 C82 1.400(11) . ?
C82 C83 1.379(11) . ?
C83 C84 1.376(12) . ?
C84 C85 1.356(13) . ?
C85 C86 1.382(13) . ?
C91 C92 1.06(5) 6_334 ?
C91 C92 1.06(5) . ?
C91 C96 1.55(3) . ?
C91 C96 1.55(3) 6_334 ?
C92 C93 1.35(5) . ?
C92 C96 1.64(5) 6_334 ?
C92 C92 1.86(12) 6_334 ?
C92 C94 1.97(7) . ?
C93 C94 1.14(3) . ?
C94 C95 1.18(3) . ?
C95 C96 1.33(4) . ?
C96 C92 1.64(5) 6_334 ?

loop_
_geom_torsion_atom_site_label_1
_geom_torsion_atom_site_label_2
_geom_torsion_atom_site_label_3
_geom_torsion_atom_site_label_4
_geom_torsion
_geom_torsion_site_symmetry_1
_geom_torsion_site_symmetry_2
_geom_torsion_site_symmetry_3
_geom_torsion_site_symmetry_4
_geom_torsion_publ_flag
C11 P1 C1 C2 176.1(8) . . . . ?
C21 P1 C1 C2 67.9(9) . . . . ?
Se1 P1 C1 C2 -62.3(8) . . . . ?
C11 P1 C1 C4 -84.9(6) . . . . ?
C21 P1 C1 C4 166.9(6) . . . . ?
Se1 P1 C1 C4 36.7(7) . . . . ?
C4 C1 C2 C3 -24.5(7) . . . . ?
P1 C1 C2 C3 85.7(8) . . . . ?
C4 C1 C2 P2 -157.1(7) . . . . ?
P1 C1 C2 P2 -46.9(10) . . . . ?
C41 P2 C2 C3 87.9(8) . . . . ?
C31 P2 C2 C3 -166.3(7) . . . . ?
Se2 P2 C2 C3 -38.3(8) . . . . ?
C41 P2 C2 C1 -156.4(7) . . . . ?
C31 P2 C2 C1 -50.6(8) . . . . ?
Se2 P2 C2 C1 77.3(7) . . . . ?
C1 C2 C3 C4 25.0(7) . . . . ?
P2 C2 C3 C4 156.2(7) . . . . ?
C1 C2 C3 P3 158.6(7) . . . . ?
P2 C2 C3 P3 -70.2(10) . . . . ?
C61 P3 C3 C2 -173.4(8) . . . . ?
C51 P3 C3 C2 78.6(8) . . . . ?
Se3 P3 C3 C2 -45.9(9) . . . . ?
C61 P3 C3 C4 -56.5(9) . . . . ?
C51 P3 C3 C4 -164.5(7) . . . . ?
Se3 P3 C3 C4 71.0(8) . . . . ?
C2 C3 C4 C1 -24.4(7) . . . . ?
P3 C3 C4 C1 -156.7(7) . . . . ?
C2 C3 C4 P4 87.7(8) . . . . ?
P3 C3 C4 P4 -44.5(11) . . . . ?
C2 C1 C4 C3 23.8(6) . . . . ?
P1 C1 C4 C3 -103.4(6) . . . . ?
C2 C1 C4 P4 -101.7(6) . . . . ?
P1 C1 C4 P4 131.1(5) . . . . ?
C71 P4 C4 C3 64.8(9) . . . . ?
C81 P4 C4 C3 175.3(8) . . . . ?
Se4 P4 C4 C3 -64.0(8) . . . . ?
C71 P4 C4 C1 164.1(6) . . . . ?
C81 P4 C4 C1 -85.4(7) . . . . ?
Se4 P4 C4 C1 35.3(7) . . . . ?
C21 P1 C11 C12 -91.5(9) . . . . ?
C1 P1 C11 C12 153.4(9) . . . . ?
Se1 P1 C11 C12 30.4(10) . . . . ?
C21 P1 C11 C16 84.7(9) . . . . ?
C1 P1 C11 C16 -30.4(10) . . . . ?
Se1 P1 C11 C16 -153.3(7) . . . . ?
C16 C11 C12 C13 -1.7(17) . . . . ?
P1 C11 C12 C13 174.8(9) . . . . ?
C11 C12 C13 C14 1.7(19) . . . . ?
C12 C13 C14 C15 -1(2) . . . . ?
C13 C14 C15 C16 1(2) . . . . ?
C14 C15 C16 C11 -1.1(17) . . . . ?
C12 C11 C16 C15 1.3(15) . . . . ?
P1 C11 C16 C15 -175.0(8) . . . . ?
C11 P1 C21 C26 126.2(8) . . . . ?
C1 P1 C21 C26 -124.2(8) . . . . ?
Se1 P1 C21 C26 5.8(9) . . . . ?
C11 P1 C21 C22 -45.3(9) . . . . ?
C1 P1 C21 C22 64.3(9) . . . . ?
Se1 P1 C21 C22 -165.6(7) . . . . ?
C26 C21 C22 C23 2.1(15) . . . . ?
P1 C21 C22 C23 173.4(8) . . . . ?
C21 C22 C23 C24 -1.1(17) . . . . ?
C22 C23 C24 C25 0.3(17) . . . . ?
C23 C24 C25 C26 -0.4(16) . . . . ?
C22 C21 C26 C25 -2.3(15) . . . . ?
P1 C21 C26 C25 -173.6(8) . . . . ?
C24 C25 C26 C21 1.4(16) . . . . ?
C41 P2 C31 C32 80.9(10) . . . . ?
C2 P2 C31 C32 -28.6(10) . . . . ?
Se2 P2 C31 C32 -156.1(8) . . . . ?
C41 P2 C31 C36 -95.2(9) . . . . ?
C2 P2 C31 C36 155.3(9) . . . . ?
Se2 P2 C31 C36 27.8(10) . . . . ?
C36 C31 C32 C33 1.3(16) . . . . ?
P2 C31 C32 C33 -174.8(8) . . . . ?
C31 C32 C33 C34 -1.9(17) . . . . ?
C32 C33 C34 C35 3(2) . . . . ?
C33 C34 C35 C36 -3(2) . . . . ?
C32 C31 C36 C35 -1.4(16) . . . . ?
P2 C31 C36 C35 175.0(8) . . . . ?
C34 C35 C36 C31 2.4(19) . . . . ?
C31 P2 C41 C42 -69.2(9) . . . . ?
C2 P2 C41 C42 37.8(9) . . . . ?
Se2 P2 C41 C42 165.6(7) . . . . ?
C31 P2 C41 C46 109.6(8) . . . . ?
C2 P2 C41 C46 -143.4(8) . . . . ?
Se2 P2 C41 C46 -15.6(9) . . . . ?
C46 C41 C42 C43 -2.5(14) . . . . ?
P2 C41 C42 C43 176.3(7) . . . . ?
C41 C42 C43 C44 2.0(15) . . . . ?
C42 C43 C44 C45 -1.2(16) . . . . ?
C43 C44 C45 C46 1.0(18) . . . . ?
C44 C45 C46 C41 -1.6(17) . . . . ?
C42 C41 C46 C45 2.3(15) . . . . ?
P2 C41 C46 C45 -176.6(8) . . . . ?
C61 P3 C51 C52 128.6(8) . . . . ?
C3 P3 C51 C52 -122.5(8) . . . . ?
Se3 P3 C51 C52 3.1(8) . . . . ?
C61 P3 C51 C56 -47.0(9) . . . . ?
C3 P3 C51 C56 62.0(9) . . . . ?
Se3 P3 C51 C56 -172.5(7) . . . . ?
C56 C51 C52 C53 -4.6(15) . . . . ?
P3 C51 C52 C53 179.8(7) . . . . ?
C51 C52 C53 C54 3.5(16) . . . . ?
C52 C53 C54 C55 -2.1(18) . . . . ?
C53 C54 C55 C56 1.7(17) . . . . ?
C52 C51 C56 C55 4.3(15) . . . . ?
P3 C51 C56 C55 179.8(7) . . . . ?
C54 C55 C56 C51 -2.7(16) . . . . ?
C51 P3 C61 C66 81.4(9) . . . . ?
C3 P3 C61 C66 -26.5(9) . . . . ?
Se3 P3 C61 C66 -154.0(7) . . . . ?
C51 P3 C61 C62 -93.6(8) . . . . ?
C3 P3 C61 C62 158.5(8) . . . . ?
Se3 P3 C61 C62 30.9(9) . . . . ?
C66 C61 C62 C63 0.7(15) . . . . ?
P3 C61 C62 C63 176.0(8) . . . . ?
C61 C62 C63 C64 1.8(17) . . . . ?
C62 C63 C64 C65 -2.2(16) . . . . ?
C63 C64 C65 C66 0.1(16) . . . . ?
C64 C65 C66 C61 2.4(16) . . . . ?
C62 C61 C66 C65 -2.7(15) . . . . ?
P3 C61 C66 C65 -177.8(7) . . . . ?
C81 P4 C71 C72 116.8(8) . . . . ?
C4 P4 C71 C72 -132.9(8) . . . . ?
Se4 P4 C71 C72 -3.1(9) . . . . ?
C81 P4 C71 C76 -58.4(8) . . . . ?
C4 P4 C71 C76 51.9(8) . . . . ?
Se4 P4 C71 C76 -178.3(6) . . . . ?
C76 C71 C72 C73 1.1(15) . . . . ?
P4 C71 C72 C73 -174.3(8) . . . . ?
C71 C72 C73 C74 -2.6(18) . . . . ?
C72 C73 C74 C75 2.2(18) . . . . ?
C73 C74 C75 C76 -0.4(16) . . . . ?
C74 C75 C76 C71 -1.0(14) . . . . ?
C72 C71 C76 C75 0.7(14) . . . . ?
P4 C71 C76 C75 176.3(7) . . . . ?
C71 P4 C81 C86 -96.3(9) . . . . ?
C4 P4 C81 C86 147.1(9) . . . . ?
Se4 P4 C81 C86 24.3(10) . . . . ?
C71 P4 C81 C82 75.9(10) . . . . ?
C4 P4 C81 C82 -40.7(10) . . . . ?
Se4 P4 C81 C82 -163.5(8) . . . . ?
C86 C81 C82 C83 -2.3(16) . . . . ?
P4 C81 C82 C83 -174.8(8) . . . . ?
C81 C82 C83 C84 3.4(17) . . . . ?
C82 C83 C84 C85 -1.8(18) . . . . ?
C83 C84 C85 C86 -1(2) . . . . ?
C82 C81 C86 C85 -0.4(17) . . . . ?
P4 C81 C86 C85 172.4(9) . . . . ?
C84 C85 C86 C81 2(2) . . . . ?
C92 C91 C92 C93 122(7) 6_334 . . . ?
C96 C91 C92 C93 34(10) . . . . ?
C96 C91 C92 C93 -125(6) 6_334 . . . ?
C92 C91 C92 C96 -112(3) 6_334 . . 6_334 ?
C96 C91 C92 C96 159(6) . . . 6_334 ?
C96 C91 C92 C92 -89(5) . . . 6_334 ?
C96 C91 C92 C92 112(3) 6_334 . . 6_334 ?
C92 C91 C92 C94 110(3) 6_334 . . . ?
C96 C91 C92 C94 21(6) . . . . ?
C96 C91 C92 C94 -138(2) 6_334 . . . ?
C91 C92 C93 C94 -23(8) . . . . ?
C96 C92 C93 C94 -115(7) 6_334 . . . ?
C92 C92 C93 C94 16(5) 6_334 . . . ?
C92 C93 C94 C95 1(6) . . . . ?
C91 C92 C94 C93 163(6) . . . . ?
C96 C92 C94 C93 99(7) 6_334 . . . ?
C92 C92 C94 C93 -169(3) 6_334 . . . ?
C91 C92 C94 C95 -17(5) . . . . ?
C93 C92 C94 C95 -179(4) . . . . ?
C96 C92 C94 C95 -80(6) 6_334 . . . ?
C92 C92 C94 C95 11(3) 6_334 . . . ?
C93 C94 C95 C96 3(7) . . . . ?
C92 C94 C95 C96 4(4) . . . . ?
C94 C95 C96 C91 6(5) . . . . ?
C94 C95 C96 C92 -25(7) . . . 6_334 ?
C92 C91 C96 C95 -141(5) 6_334 . . . ?
C92 C91 C96 C95 -22(7) . . . . ?
C96 C91 C96 C95 94(3) 6_334 . . . ?
C92 C91 C96 C92 119(10) . . . 6_334 ?
C96 C91 C96 C92 -124(4) 6_334 . . 6_334 ?
